data_2234796
loop_
_publ_author_name
'Yu, Deng-Yong'
'Liu, Xiao-Qing'
'Yuan, Ai-Hua'

_publ_section_title
;
 Poly[[diaquahexa-\m-cyanido-cerium(III)ferrate(III)] dihydrate]
;
_journal_coeditor_code RZ2741
_journal_issue 5
_journal_name_full 'Acta Crystallographica Section E'
_journal_page_first i39
_journal_paper_doi 10.1107/S1600536812016911
_journal_volume 68
_journal_year 2012
_chemical_formula_iupac '[Ce Fe (C N)6 (H2 O)2], 2H2 O'
_chemical_formula_moiety 'C6 H4 Ce Fe N6 O2, 2(H2 O)'
_chemical_formula_sum 'C6 H8 Ce Fe N6 O4'
_chemical_formula_weight 424.15
_chemical_name_systematic
;
Poly[[diaquahexa-\m-cyanido-cerium(III)ferrate(III)] dihydrate]
;
_space_group_IT_number 63
_symmetry_cell_setting orthorhombic
_symmetry_space_group_name_Hall '-C 2c 2'
_symmetry_space_group_name_H-M 'C m c m'
_atom_sites_solution_hydrogens geom
_atom_sites_solution_primary direct
_atom_sites_solution_secondary difmap
_audit_creation_method SHELXL-97
_cell_angle_alpha 90.00
_cell_angle_beta 90.00
_cell_angle_gamma 90.00
_cell_formula_units_Z 4
_cell_length_a 7.3806(11)
_cell_length_b 12.7836(19)
_cell_length_c 13.619(2)
_cell_measurement_reflns_used 3234
_cell_measurement_temperature 173(2)
_cell_measurement_theta_max 27.41
_cell_measurement_theta_min 2.99
_cell_volume 1285.0(3)
_computing_cell_refinement 'SAINT (Bruker, 2004)'
_computing_data_collection 'APEX2 (Bruker, 2004)'
_computing_data_reduction 'SAINT (Bruker, 2004'
_computing_molecular_graphics 'DIAMOND (Brandenburg, 2006)'
_computing_publication_material 'SHELXTL (Sheldrick, 2008)'
_computing_structure_refinement 'SHELXL97 (Sheldrick, 2008)'
_computing_structure_solution 'SHELXS97 (Sheldrick, 2008)'
_diffrn_ambient_temperature 173(2)
_diffrn_measured_fraction_theta_full 1.000
_diffrn_measured_fraction_theta_max 1.000
_diffrn_measurement_device_type 'Bruker APEXII'
_diffrn_measurement_method 'phi and omega scans'
_diffrn_radiation_monochromator graphite
_diffrn_radiation_source 'fine-focus sealed tube'
_diffrn_radiation_type MoK\a
_diffrn_radiation_wavelength 0.71073
_diffrn_reflns_av_R_equivalents 0.0877
_diffrn_reflns_av_sigmaI/netI 0.0432
_diffrn_reflns_limit_h_max 9
_diffrn_reflns_limit_h_min -9
_diffrn_reflns_limit_k_max 16
_diffrn_reflns_limit_k_min -16
_diffrn_reflns_limit_l_max 17
_diffrn_reflns_limit_l_min -17
_diffrn_reflns_number 5578
_diffrn_reflns_theta_full 27.44
_diffrn_reflns_theta_max 27.44
_diffrn_reflns_theta_min 2.99
_exptl_absorpt_coefficient_mu 4.642
_exptl_absorpt_correction_T_max 0.5058
_exptl_absorpt_correction_T_min 0.4283
_exptl_absorpt_correction_type multi-scan
_exptl_absorpt_process_details '(SADABS; Bruker, 2004)'
_exptl_crystal_colour red
_exptl_crystal_density_diffrn 2.193
_exptl_crystal_density_method 'not measured'
_exptl_crystal_description block
_exptl_crystal_F_000 808
_exptl_crystal_size_max 0.22
_exptl_crystal_size_mid 0.20
_exptl_crystal_size_min 0.17
_refine_diff_density_max 1.076
_refine_diff_density_min -2.687
_refine_ls_extinction_method none
_refine_ls_goodness_of_fit_ref 1.061
_refine_ls_hydrogen_treatment constr
_refine_ls_matrix_type full
_refine_ls_number_parameters 51
_refine_ls_number_reflns 831
_refine_ls_number_restraints 0
_refine_ls_restrained_S_all 1.061
_refine_ls_R_factor_all 0.0397
_refine_ls_R_factor_gt 0.0374
_refine_ls_shift/su_max 0.000
_refine_ls_shift/su_mean 0.000
_refine_ls_structure_factor_coef Fsqd
_refine_ls_weighting_details 'calc w=1/[\s^2^(Fo^2^)+(0.0233P)^2^+48.4374P] where P=(Fo^2^+2Fc^2^)/3'
_refine_ls_weighting_scheme calc
_refine_ls_wR_factor_gt 0.0973
_refine_ls_wR_factor_ref 0.0983
_reflns_number_gt 785
_reflns_number_total 831
_reflns_threshold_expression I>2sigma(I)
_cod_data_source_file rz2741.cif
_cod_data_source_block I
_cod_database_code 2234796
_cod_database_fobs_code 2234796

loop_
_symmetry_equiv_pos_as_xyz
'x, y, z'
'-x, -y, z+1/2'
'x, -y, -z'
'-x, y, -z+1/2'
'x+1/2, y+1/2, z'
'-x+1/2, -y+1/2, z+1/2'
'x+1/2, -y+1/2, -z'
'-x+1/2, y+1/2, -z+1/2'
'-x, -y, -z'
'x, y, -z-1/2'
'-x, y, z'
'x, -y, z-1/2'
'-x+1/2, -y+1/2, -z'
'x+1/2, y+1/2, -z-1/2'
'-x+1/2, y+1/2, z'
'x+1/2, -y+1/2, z-1/2'

loop_
_atom_site_type_symbol
_atom_site_label
_atom_site_fract_x
_atom_site_fract_y
_atom_site_fract_z
_atom_site_U_iso_or_equiv
_atom_site_adp_type
_atom_site_calc_flag
_atom_site_refinement_flags
_atom_site_occupancy
_atom_site_symmetry_multiplicity
C C1 1.0000 0.1368(7) 0.0590(7) 0.0204(18) Uani d S 1 2
C C2 1.3141(9) 0.4530(5) 0.4106(5) 0.0208(13) Uani d . 1 1
Ce Ce1 1.0000 0.32343(4) 0.2500 0.0064(2) Uani d S 1 4
Fe Fe1 1.0000 0.0000 0.0000 0.0164(4) Uani d S 1 4
N N1 1.0000 0.2186(6) 0.0965(6) 0.0254(17) Uani d S 1 2
N N2 1.2003(9) 0.4229(4) 0.3582(5) 0.0285(13) Uani d . 1 1
O O1 0.7401(11) 0.2171(6) 0.2500 0.0347(17) Uani d S 1 2
H H1A 0.7129 0.1879 0.3042 0.052 Uiso d R 1 1
O O2 0.5000 0.1562(6) 0.3993(6) 0.0342(17) Uani d S 1 2
H H2A 0.5000 0.0914 0.4131 0.051 Uiso d SR 1 2
H H2B 0.5000 0.1922 0.4518 0.051 Uiso d SR 1 2

loop_
_atom_site_aniso_label
_atom_site_aniso_U_11
_atom_site_aniso_U_22
_atom_site_aniso_U_33
_atom_site_aniso_U_12
_atom_site_aniso_U_13
_atom_site_aniso_U_23
C1 0.022(5) 0.022(4) 0.017(4) 0.000 0.000 -0.001(4)
C2 0.021(3) 0.021(3) 0.021(3) -0.002(2) 0.000(3) -0.003(2)
Ce1 0.0053(3) 0.0080(3) 0.0058(3) 0.000 0.000 0.000
Fe1 0.0150(8) 0.0176(8) 0.0164(9) 0.000 0.000 0.0002(6)
N1 0.025(4) 0.026(4) 0.025(4) 0.000 0.000 -0.002(3)
N2 0.026(3) 0.033(3) 0.026(3) -0.005(2) -0.001(3) -0.002(2)
O1 0.029(4) 0.049(4) 0.026(4) -0.015(4) 0.000 0.000
O2 0.035(4) 0.036(4) 0.032(4) 0.000 0.000 0.002(3)

loop_
_atom_type_symbol
_atom_type_description
_atom_type_scat_dispersion_real
_atom_type_scat_dispersion_imag
_atom_type_scat_source
C C 0.0033 0.0016 'International Tables Vol C Tables 4.2.6.8 and 6.1.1.4'
H H 0.0000 0.0000 'International Tables Vol C Tables 4.2.6.8 and 6.1.1.4'
Ce Ce -0.2486 2.6331 'International Tables Vol C Tables 4.2.6.8 and 6.1.1.4'
Fe Fe 0.3463 0.8444 'International Tables Vol C Tables 4.2.6.8 and 6.1.1.4'
N N 0.0061 0.0033 'International Tables Vol C Tables 4.2.6.8 and 6.1.1.4'
O O 0.0106 0.0060 'International Tables Vol C Tables 4.2.6.8 and 6.1.1.4'

loop_
_geom_angle_atom_site_label_1
_geom_angle_atom_site_label_2
_geom_angle_atom_site_label_3
_geom_angle_site_symmetry_1
_geom_angle_site_symmetry_3
_geom_angle
N1 C1 Fe1 . . 178.7(8)
N2 C2 Fe1 . 6_755 178.3(6)
O1 Ce1 O1 . 11_755 109.4(4)
O1 Ce1 N2 . . 142.58(15)
O1 Ce1 N2 11_755 . 78.9(2)
O1 Ce1 N2 . 4_755 78.9(2)
O1 Ce1 N2 11_755 4_755 142.58(15)
N2 Ce1 N2 . 4_755 117.3(3)
O1 Ce1 N2 . 11_755 78.9(2)
O1 Ce1 N2 11_755 11_755 142.58(15)
N2 Ce1 N2 . 11_755 74.4(3)
N2 Ce1 N2 4_755 11_755 74.2(3)
O1 Ce1 N2 . 10_556 142.58(15)
O1 Ce1 N2 11_755 10_556 78.9(2)
N2 Ce1 N2 . 10_556 74.2(3)
N2 Ce1 N2 4_755 10_556 74.4(3)
N2 Ce1 N2 11_755 10_556 117.3(3)
O1 Ce1 N1 . . 71.82(14)
O1 Ce1 N1 11_755 . 71.82(14)
N2 Ce1 N1 . . 142.05(16)
N2 Ce1 N1 4_755 . 76.9(2)
N2 Ce1 N1 11_755 . 142.05(16)
N2 Ce1 N1 10_556 . 76.9(2)
O1 Ce1 N1 . 10_556 71.82(14)
O1 Ce1 N1 11_755 10_556 71.82(14)
N2 Ce1 N1 . 10_556 76.9(2)
N2 Ce1 N1 4_755 10_556 142.05(16)
N2 Ce1 N1 11_755 10_556 76.9(2)
N2 Ce1 N1 10_556 10_556 142.05(16)
N1 Ce1 N1 . 10_556 114.7(4)
C1 Fe1 C1 9_755 . 180.0(5)
C1 Fe1 C2 9_755 16_455 91.1(3)
C1 Fe1 C2 . 16_455 88.9(3)
C1 Fe1 C2 9_755 8_745 88.9(3)
C1 Fe1 C2 . 8_745 91.1(3)
C2 Fe1 C2 16_455 8_745 180.0(4)
C1 Fe1 C2 9_755 14_446 88.9(3)
C1 Fe1 C2 . 14_446 91.1(3)
C2 Fe1 C2 16_455 14_446 89.4(4)
C2 Fe1 C2 8_745 14_446 90.6(4)
C1 Fe1 C2 9_755 6_754 91.1(3)
C1 Fe1 C2 . 6_754 88.9(3)
C2 Fe1 C2 16_455 6_754 90.6(4)
C2 Fe1 C2 8_745 6_754 89.4(4)
C2 Fe1 C2 14_446 6_754 180.0(4)
C1 N1 Ce1 . . 148.7(8)
C2 N2 Ce1 . . 167.2(5)
Ce1 O1 H1A . . 116.5
H2A O2 H2B . . 110.0

loop_
_geom_bond_atom_site_label_1
_geom_bond_atom_site_label_2
_geom_bond_site_symmetry_2
_geom_bond_distance
C1 N1 . 1.163(12)
C1 Fe1 . 1.925(9)
C2 N2 . 1.167(9)
C2 Fe1 6_755 1.930(7)
Ce1 O1 . 2.351(7)
Ce1 O1 11_755 2.351(7)
Ce1 N2 . 2.444(6)
Ce1 N2 4_755 2.444(6)
Ce1 N2 11_755 2.444(6)
Ce1 N2 10_556 2.444(6)
Ce1 N1 . 2.483(8)
Ce1 N1 10_556 2.483(8)
Fe1 C1 9_755 1.925(9)
Fe1 C2 16_455 1.930(7)
Fe1 C2 8_745 1.930(7)
Fe1 C2 14_446 1.930(7)
Fe1 C2 6_754 1.930(7)
O1 H1A . 0.8503
O2 H2A . 0.8500
O2 H2B . 0.8500

loop_
_geom_hbond_atom_site_label_D
_geom_hbond_atom_site_label_H
_geom_hbond_atom_site_label_A
_geom_hbond_site_symmetry_A
_geom_hbond_distance_DH
_geom_hbond_distance_HA
_geom_hbond_distance_DA
_geom_hbond_angle_DHA
O1 H1A O2 . 0.85 2.08 2.807(8) 144
O2 H2B N1 6_655 0.85 2.28 3.126(11) 177
